data_1522343
loop_
_publ_author_name
'Lal, H.B.'

_publ_section_title
;
 Structural and magnetic studies of the alloy system Gd Inx Ag1-x
;
_journal_name_full 'Journal of Magnetism and Magnetic Materials'
_journal_page_first 192
_journal_page_last 200
_journal_volume 30
_journal_year 1982
_chemical_formula_sum 'Gd In'
_space_group_IT_number 123
_symmetry_space_group_name_Hall '-P 4 2'
_symmetry_space_group_name_H-M 'P 4/m m m'
_cell_angle_alpha 90
_cell_angle_beta 90
_cell_angle_gamma 90
_cell_formula_units_Z 1
_cell_length_a 3.83
_cell_length_b 3.83
_cell_length_c 3.64
_cell_volume 53.395
_citation_journal_id_ASTM JMMMDC
_cod_data_source_file Lal_JMMMDC_1982_424.cif
_cod_data_source_block Gd1In1
_cod_original_cell_volume 53.39479
_cod_original_formula_sum 'Gd1 In1'
_cod_database_code 1522343

loop_
_symmetry_equiv_pos_as_xyz
x,y,z
-y,x,z
-x,-y,z
y,-x,z
x,-y,-z
y,x,-z
-x,y,-z
-y,-x,-z
-x,-y,-z
y,-x,-z
x,y,-z
-y,x,-z
-x,y,z
-y,-x,z
x,-y,z
y,x,z

loop_
_atom_site_label
_atom_site_type_symbol
_atom_site_fract_x
_atom_site_fract_y
_atom_site_fract_z
_atom_site_occupancy
_atom_site_U_iso_or_equiv
Gd1 Gd 0 0 0 1 0.0
In1 In 0.5 0.5 0.5 1 0.0
